data_4514191
loop_
_publ_author_name
'Hsu, Wei-Shun'
'Tsai, Min-Huan'
'Barve, Indrajeet J.'
'Yellol, Gorakh S.'
'Sun, Chung-Ming'

_publ_section_title
;
 Synthesis of Aminofuran-Linked Benzimidazoles and Cyanopyrrole-Fused
 Benzimidazoles by Condition-Based Skeletal Divergence.
;
_journal_issue 7
_journal_name_full 'ACS combinatorial science'
_journal_page_first 492
_journal_page_last 499
_journal_paper_doi 10.1021/acscombsci.7b00052
_journal_volume 19
_journal_year 2017
_chemical_formula_sum 'C22 H27 N3 O2'
_chemical_formula_weight 365.47
_chemical_name_systematic
; 
 ? 
;
_space_group_IT_number 14
_symmetry_cell_setting monoclinic
_symmetry_space_group_name_Hall '-P 2ybc'
_symmetry_space_group_name_H-M 'P 1 21/c 1'
_atom_sites_solution_hydrogens geom
_atom_sites_solution_primary direct
_atom_sites_solution_secondary difmap
_audit_creation_method SHELXL-97
_cell_angle_alpha 90.00
_cell_angle_beta 97.063(5)
_cell_angle_gamma 90.00
_cell_formula_units_Z 4
_cell_length_a 9.670(2)
_cell_length_b 7.9813(16)
_cell_length_c 25.577(6)
_cell_measurement_reflns_used 2605
_cell_measurement_temperature 100(2)
_cell_measurement_theta_max 25.9665
_cell_measurement_theta_min 2.4984
_cell_volume 1959.0(7)
_computing_cell_refinement 'SAINT V7.34A (Bruker AXS, 2006)'
_computing_data_collection 'APEX2 (Bruker AXS, 2010)'
_computing_data_reduction 'SAINT V7.34A (Bruker AXS, 2006)'
_computing_molecular_graphics 'SHELXTL (Sheldrick, 2008)'
_computing_publication_material SHELXTL
_computing_structure_refinement 'SHELXL-97 (Sheldrick, 2008)'
_computing_structure_solution 'SHELXS-97 (Sheldrick, 2008)'
_diffrn_ambient_temperature 100(2)
_diffrn_detector_area_resol_mean 8.3333
_diffrn_measured_fraction_theta_full 0.998
_diffrn_measured_fraction_theta_max 0.998
_diffrn_measurement_device_type 'Bruker APEX-II CCD'
_diffrn_measurement_method '\f and \w scans'
_diffrn_radiation_monochromator graphite
_diffrn_radiation_source 'fine-focus sealed tube'
_diffrn_radiation_type MoK\a
_diffrn_radiation_wavelength 0.71073
_diffrn_reflns_av_R_equivalents 0.1125
_diffrn_reflns_av_sigmaI/netI 0.0954
_diffrn_reflns_limit_h_max 12
_diffrn_reflns_limit_h_min -11
_diffrn_reflns_limit_k_max 8
_diffrn_reflns_limit_k_min -10
_diffrn_reflns_limit_l_max 31
_diffrn_reflns_limit_l_min -32
_diffrn_reflns_number 17025
_diffrn_reflns_theta_full 26.46
_diffrn_reflns_theta_max 26.46
_diffrn_reflns_theta_min 2.12
_exptl_absorpt_coefficient_mu 0.080
_exptl_absorpt_correction_T_max 0.7454
_exptl_absorpt_correction_T_min 0.6478
_exptl_absorpt_correction_type multi-scan
_exptl_absorpt_process_details 'SADABS V2008/1 (Bruker AXS)'
_exptl_crystal_colour Colorless
_exptl_crystal_density_diffrn 1.239
_exptl_crystal_density_meas ?
_exptl_crystal_density_method 'not measured'
_exptl_crystal_description Acicular
_exptl_crystal_F_000 784
_exptl_crystal_size_max 0.18
_exptl_crystal_size_mid 0.02
_exptl_crystal_size_min 0.01
_refine_diff_density_max 0.473
_refine_diff_density_min -0.294
_refine_diff_density_rms 0.059
_refine_ls_extinction_method none
_refine_ls_goodness_of_fit_ref 0.987
_refine_ls_hydrogen_treatment constr
_refine_ls_matrix_type full
_refine_ls_number_parameters 249
_refine_ls_number_reflns 4036
_refine_ls_number_restraints 0
_refine_ls_restrained_S_all 0.987
_refine_ls_R_factor_all 0.1282
_refine_ls_R_factor_gt 0.0528
_refine_ls_shift/su_max 0.000
_refine_ls_shift/su_mean 0.000
_refine_ls_structure_factor_coef Fsqd
_refine_ls_weighting_details 'calc w=1/[\s^2^(Fo^2^)+(0.0644P)^2^+0.0000P] where P=(Fo^2^+2Fc^2^)/3'
_refine_ls_weighting_scheme calc
_refine_ls_wR_factor_gt 0.1144
_refine_ls_wR_factor_ref 0.1431
_reflns_number_gt 2231
_reflns_number_total 4036
_reflns_threshold_expression >2sigma(I)
_cod_data_source_file co7b00052_si_003.cif
_cod_data_source_block mo_100615lt_0m
_cod_depositor_comments
;
The following automatic conversions were performed:

'_exptl_crystal_density_meas' value 'not measured' was changed to '?'
- the value is perceived as not measured.

Automatic conversion script
Id: cif_fix_values 4973 2017-02-22 13:04:09Z antanas 
;
_cod_original_cell_volume 1959.1(7)
_cod_database_code 4514191

loop_
_symmetry_equiv_pos_as_xyz
'x, y, z'
'-x, y+1/2, -z+1/2'
'-x, -y, -z'
'x, -y-1/2, z-1/2'

loop_
_atom_site_label
_atom_site_type_symbol
_atom_site_fract_x
_atom_site_fract_y
_atom_site_fract_z
_atom_site_U_iso_or_equiv
_atom_site_adp_type
_atom_site_occupancy
_atom_site_symmetry_multiplicity
_atom_site_calc_flag
_atom_site_refinement_flags
C1 C 0.7116(3) 0.8401(3) 0.63640(10) 0.0165(6) Uani 1 1 d .
C2 C 0.7942(3) 0.9924(3) 0.63778(10) 0.0161(6) Uani 1 1 d .
C3 C 0.7183(2) 1.1093(3) 0.60780(10) 0.0168(6) Uani 1 1 d .
H3 H 0.7465 1.2210 0.6018 0.020 Uiso 1 1 calc R
C4 C 0.4645(3) 1.0728(3) 0.55757(10) 0.0165(6) Uani 1 1 d .
C5 C 0.4155(3) 1.2157(3) 0.53135(10) 0.0174(6) Uani 1 1 d .
H5 H 0.4714 1.3134 0.5309 0.021 Uiso 1 1 calc R
C6 C 0.2788(3) 1.2102(3) 0.50536(10) 0.0178(6) Uani 1 1 d .
C7 C 0.1982(3) 1.0644(3) 0.50575(10) 0.0193(6) Uani 1 1 d .
H7 H 0.1060 1.0643 0.4880 0.023 Uiso 1 1 calc R
C8 C 0.2496(3) 0.9201(3) 0.53149(10) 0.0189(6) Uani 1 1 d .
H8 H 0.1949 0.8211 0.5311 0.023 Uiso 1 1 calc R
C9 C 0.3835(3) 0.9254(3) 0.55772(10) 0.0173(6) Uani 1 1 d .
C10 C 0.5889(3) 0.8747(3) 0.60497(10) 0.0162(6) Uani 1 1 d .
C11 C 0.7439(3) 0.6850(3) 0.66260(10) 0.0189(6) Uani 1 1 d .
C12 C 0.9335(3) 1.0167(3) 0.67082(10) 0.0174(6) Uani 1 1 d .
C13 C 1.0380(3) 0.8818(3) 0.65913(11) 0.0245(7) Uani 1 1 d .
H13A H 1.0018 0.7711 0.6669 0.037 Uiso 1 1 calc R
H13B H 1.1270 0.9007 0.6811 0.037 Uiso 1 1 calc R
H13C H 1.0522 0.8872 0.6219 0.037 Uiso 1 1 calc R
C14 C 0.9120(3) 1.0084(3) 0.72924(11) 0.0266(7) Uani 1 1 d .
H14A H 0.8499 1.0993 0.7373 0.040 Uiso 1 1 calc R
H14B H 1.0021 1.0203 0.7511 0.040 Uiso 1 1 calc R
H14C H 0.8703 0.9004 0.7366 0.040 Uiso 1 1 calc R
C15 C 0.9953(3) 1.1867(3) 0.65957(11) 0.0243(7) Uani 1 1 d .
H15A H 1.0092 1.1931 0.6223 0.037 Uiso 1 1 calc R
H15B H 1.0850 1.2007 0.6815 0.037 Uiso 1 1 calc R
H15C H 0.9314 1.2757 0.6677 0.037 Uiso 1 1 calc R
C16 C 0.2242(3) 1.3625(3) 0.47699(10) 0.0194(6) Uani 1 1 d .
C17 C 0.0277(3) 1.4901(3) 0.42924(11) 0.0264(7) Uani 1 1 d .
H17A H 0.0386 1.5912 0.4511 0.040 Uiso 1 1 calc R
H17B H -0.0715 1.4693 0.4184 0.040 Uiso 1 1 calc R
H17C H 0.0754 1.5057 0.3979 0.040 Uiso 1 1 calc R
C18 C 0.4230(3) 0.6316(3) 0.59708(10) 0.0186(6) Uani 1 1 d .
H18A H 0.5054 0.5580 0.5970 0.022 Uiso 1 1 calc R
H18B H 0.3514 0.5933 0.5686 0.022 Uiso 1 1 calc R
C19 C 0.3663(3) 0.6137(3) 0.64939(11) 0.0233(6) Uani 1 1 d .
H19A H 0.2798 0.6805 0.6485 0.028 Uiso 1 1 calc R
H19B H 0.4350 0.6597 0.6776 0.028 Uiso 1 1 calc R
C20 C 0.3347(3) 0.4315(3) 0.66253(12) 0.0251(7) Uani 1 1 d .
H20A H 0.2755 0.4305 0.6915 0.030 Uiso 1 1 calc R
H20B H 0.2806 0.3795 0.6313 0.030 Uiso 1 1 calc R
C21 C 0.4636(3) 0.3253(3) 0.67883(11) 0.0234(6) Uani 1 1 d .
H21A H 0.5186 0.3772 0.7098 0.028 Uiso 1 1 calc R
H21B H 0.5223 0.3236 0.6497 0.028 Uiso 1 1 calc R
C22 C 0.4274(3) 0.1456(3) 0.69239(12) 0.0289(7) Uani 1 1 d .
H22A H 0.3746 0.1460 0.7227 0.043 Uiso 1 1 calc R
H22B H 0.5133 0.0810 0.7010 0.043 Uiso 1 1 calc R
H22C H 0.3709 0.0944 0.6621 0.043 Uiso 1 1 calc R
N1 N 0.5916(2) 1.0361(2) 0.58751(8) 0.0168(5) Uani 1 1 d .
N2 N 0.4629(2) 0.8041(2) 0.58619(8) 0.0170(5) Uani 1 1 d .
N3 N 0.7692(2) 0.5590(3) 0.68357(10) 0.0271(6) Uani 1 1 d .
O1 O 0.08770(18) 1.3488(2) 0.45913(7) 0.0234(5) Uani 1 1 d .
O2 O 0.29131(19) 1.4872(2) 0.47078(7) 0.0249(5) Uani 1 1 d .

loop_
_atom_site_aniso_label
_atom_site_aniso_U_11
_atom_site_aniso_U_22
_atom_site_aniso_U_33
_atom_site_aniso_U_23
_atom_site_aniso_U_13
_atom_site_aniso_U_12
C1 0.0151(13) 0.0164(13) 0.0183(14) 0.0013(11) 0.0028(11) 0.0020(10)
C2 0.0169(13) 0.0171(13) 0.0148(13) -0.0023(11) 0.0038(11) 0.0009(11)
C3 0.0153(13) 0.0169(13) 0.0181(14) -0.0021(11) 0.0016(11) -0.0021(11)
C4 0.0185(14) 0.0159(13) 0.0144(14) -0.0016(11) -0.0009(11) 0.0008(11)
C5 0.0202(14) 0.0163(13) 0.0158(14) -0.0023(11) 0.0023(11) -0.0001(11)
C6 0.0183(14) 0.0192(13) 0.0159(14) 0.0002(11) 0.0026(11) 0.0007(11)
C7 0.0165(14) 0.0240(15) 0.0172(14) -0.0009(11) 0.0015(11) 0.0002(11)
C8 0.0185(14) 0.0197(14) 0.0184(15) -0.0011(11) 0.0024(12) -0.0017(11)
C9 0.0194(14) 0.0169(13) 0.0161(14) 0.0007(11) 0.0037(11) 0.0028(11)
C10 0.0175(14) 0.0156(13) 0.0158(13) -0.0015(11) 0.0036(11) 0.0020(11)
C11 0.0137(13) 0.0223(14) 0.0204(15) 0.0002(12) 0.0009(11) -0.0016(11)
C12 0.0182(13) 0.0157(13) 0.0178(14) -0.0012(11) 0.0001(11) 0.0000(11)
C13 0.0181(15) 0.0241(15) 0.0315(17) 0.0011(13) 0.0041(13) 0.0004(12)
C14 0.0274(16) 0.0283(15) 0.0226(15) -0.0004(13) -0.0029(13) -0.0014(13)
C15 0.0205(15) 0.0206(14) 0.0303(17) 0.0018(12) -0.0037(13) -0.0021(12)
C16 0.0194(14) 0.0231(15) 0.0157(14) -0.0010(12) 0.0017(11) 0.0019(12)
C17 0.0272(16) 0.0259(15) 0.0246(16) 0.0045(13) -0.0027(13) 0.0071(13)
C18 0.0205(14) 0.0126(13) 0.0228(15) 0.0006(11) 0.0030(12) -0.0010(11)
C19 0.0237(15) 0.0185(14) 0.0293(16) 0.0002(12) 0.0098(13) 0.0015(12)
C20 0.0246(16) 0.0218(14) 0.0304(17) 0.0042(13) 0.0087(13) -0.0018(12)
C21 0.0263(15) 0.0213(14) 0.0227(15) 0.0002(12) 0.0037(13) 0.0002(12)
C22 0.0377(18) 0.0234(15) 0.0277(17) 0.0026(13) 0.0122(14) -0.0006(13)
N1 0.0174(11) 0.0140(11) 0.0187(12) 0.0006(9) 0.0008(9) 0.0012(9)
N2 0.0153(11) 0.0139(11) 0.0207(12) -0.0003(9) -0.0019(10) -0.0012(9)
N3 0.0213(13) 0.0254(13) 0.0338(15) 0.0080(11) -0.0004(11) -0.0015(10)
O1 0.0201(10) 0.0242(10) 0.0248(11) 0.0051(8) -0.0016(8) 0.0058(8)
O2 0.0265(11) 0.0187(10) 0.0281(11) 0.0043(8) -0.0019(9) -0.0012(8)

loop_
_atom_type_symbol
_atom_type_description
_atom_type_scat_dispersion_real
_atom_type_scat_dispersion_imag
_atom_type_scat_source
C C 0.0033 0.0016 'International Tables Vol C Tables 4.2.6.8 and 6.1.1.4'
H H 0.0000 0.0000 'International Tables Vol C Tables 4.2.6.8 and 6.1.1.4'
N N 0.0061 0.0033 'International Tables Vol C Tables 4.2.6.8 and 6.1.1.4'
O O 0.0106 0.0060 'International Tables Vol C Tables 4.2.6.8 and 6.1.1.4'

loop_
_geom_angle_atom_site_label_1
_geom_angle_atom_site_label_2
_geom_angle_atom_site_label_3
_geom_angle
C10 C1 C11 124.9(2)
C10 C1 C2 106.2(2)
C11 C1 C2 128.9(2)
C3 C2 C1 107.6(2)
C3 C2 C12 127.4(2)
C1 C2 C12 124.8(2)
C2 C3 N1 108.0(2)
C2 C3 H3 126.0
N1 C3 H3 126.0
C5 C4 N1 131.9(2)
C5 C4 C9 122.2(2)
N1 C4 C9 105.9(2)
C4 C5 C6 116.9(2)
C4 C5 H5 121.6
C6 C5 H5 121.6
C7 C6 C5 120.9(2)
C7 C6 C16 121.3(2)
C5 C6 C16 117.7(2)
C8 C7 C6 121.7(2)
C8 C7 H7 119.2
C6 C7 H7 119.2
C9 C8 C7 117.6(2)
C9 C8 H8 121.2
C7 C8 H8 121.2
C8 C9 N2 131.2(2)
C8 C9 C4 120.7(2)
N2 C9 C4 108.1(2)
N1 C10 N2 108.9(2)
N1 C10 C1 109.3(2)
N2 C10 C1 141.8(2)
N3 C11 C1 179.5(3)
C2 C12 C15 110.6(2)
C2 C12 C13 111.4(2)
C15 C12 C13 107.8(2)
C2 C12 C14 108.7(2)
C15 C12 C14 109.0(2)
C13 C12 C14 109.3(2)
C12 C13 H13A 109.5
C12 C13 H13B 109.5
H13A C13 H13B 109.5
C12 C13 H13C 109.5
H13A C13 H13C 109.5
H13B C13 H13C 109.5
C12 C14 H14A 109.5
C12 C14 H14B 109.5
H14A C14 H14B 109.5
C12 C14 H14C 109.5
H14A C14 H14C 109.5
H14B C14 H14C 109.5
C12 C15 H15A 109.5
C12 C15 H15B 109.5
H15A C15 H15B 109.5
C12 C15 H15C 109.5
H15A C15 H15C 109.5
H15B C15 H15C 109.5
O2 C16 O1 122.8(2)
O2 C16 C6 125.1(2)
O1 C16 C6 112.0(2)
O1 C17 H17A 109.5
O1 C17 H17B 109.5
H17A C17 H17B 109.5
O1 C17 H17C 109.5
H17A C17 H17C 109.5
H17B C17 H17C 109.5
N2 C18 C19 112.9(2)
N2 C18 H18A 109.0
C19 C18 H18A 109.0
N2 C18 H18B 109.0
C19 C18 H18B 109.0
H18A C18 H18B 107.8
C18 C19 C20 112.8(2)
C18 C19 H19A 109.0
C20 C19 H19A 109.0
C18 C19 H19B 109.0
C20 C19 H19B 109.0
H19A C19 H19B 107.8
C21 C20 C19 114.2(2)
C21 C20 H20A 108.7
C19 C20 H20A 108.7
C21 C20 H20B 108.7
C19 C20 H20B 108.7
H20A C20 H20B 107.6
C20 C21 C22 112.5(2)
C20 C21 H21A 109.1
C22 C21 H21A 109.1
C20 C21 H21B 109.1
C22 C21 H21B 109.1
H21A C21 H21B 107.8
C21 C22 H22A 109.5
C21 C22 H22B 109.5
H22A C22 H22B 109.5
C21 C22 H22C 109.5
H22A C22 H22C 109.5
H22B C22 H22C 109.5
C10 N1 C4 109.0(2)
C10 N1 C3 108.9(2)
C4 N1 C3 142.0(2)
C10 N2 C9 107.92(19)
C10 N2 C18 124.1(2)
C9 N2 C18 127.9(2)
C16 O1 C17 115.4(2)

loop_
_geom_bond_atom_site_label_1
_geom_bond_atom_site_label_2
_geom_bond_distance
C1 C10 1.377(3)
C1 C11 1.424(4)
C1 C2 1.452(3)
C2 C3 1.364(3)
C2 C12 1.512(3)
C3 N1 1.398(3)
C3 H3 0.9500
C4 C5 1.377(3)
C4 N1 1.397(3)
C4 C9 1.414(3)
C5 C6 1.405(3)
C5 H5 0.9500
C6 C7 1.402(3)
C6 C16 1.480(3)
C7 C8 1.388(3)
C7 H7 0.9500
C8 C9 1.383(3)
C8 H8 0.9500
C9 N2 1.385(3)
C10 N1 1.365(3)
C10 N2 1.374(3)
C11 N3 1.152(3)
C12 C15 1.525(4)
C12 C13 1.531(3)
C12 C14 1.535(4)
C13 H13A 0.9800
C13 H13B 0.9800
C13 H13C 0.9800
C14 H14A 0.9800
C14 H14B 0.9800
C14 H14C 0.9800
C15 H15A 0.9800
C15 H15B 0.9800
C15 H15C 0.9800
C16 O2 1.209(3)
C16 O1 1.347(3)
C17 O1 1.444(3)
C17 H17A 0.9800
C17 H17B 0.9800
C17 H17C 0.9800
C18 N2 1.466(3)
C18 C19 1.514(4)
C18 H18A 0.9900
C18 H18B 0.9900
C19 C20 1.532(3)
C19 H19A 0.9900
C19 H19B 0.9900
C20 C21 1.523(4)
C20 H20A 0.9900
C20 H20B 0.9900
C21 C22 1.526(4)
C21 H21A 0.9900
C21 H21B 0.9900
C22 H22A 0.9800
C22 H22B 0.9800
C22 H22C 0.9800
